data_4116744
loop_
_publ_author_name
'Feng He'
'Bruce M. Foxman'
'Barry B. Snider'

_publ_contact_author
;
Bruce M. Foxman
Department of Chemistry
Brandeis University - MS 015
Waltham, MA 02254-9110 USA
;
_publ_contact_author_email ' foxman1@binah.cc.brandeis.edu  '
_publ_contact_author_fax ' 1 617 736 2516 '
_publ_contact_author_phone ' 1 617 736 2532 '
_publ_section_title
;
 Total Syntheses of (-)-Asperlicin and (-)-Asperlicin C
;
_journal_name_full 'Journal of the American Chemical Society'
_journal_page_first 6417
_journal_page_last 6418
_journal_paper_doi 10.1021/ja9809408
_journal_volume 120
_journal_year 1998
_chemical_compound_source
;
?
;
_chemical_formula_moiety ' C12 H14 O2 N2 '
_chemical_formula_sum 'C12 H14 N2 O2'
_chemical_formula_weight 218.26
_chemical_name_systematic
;
?
;
_space_group_IT_number 4
_symmetry_cell_setting monoclinic
_symmetry_space_group_name_Hall 'P 2yb'
_symmetry_space_group_name_H-M 'P 1 21 1'
_atom_sites_solution_hydrogens geom
_atom_sites_solution_primary direct
_audit_creation_date 98-03-09
_audit_creation_method CRYSTALS_ver_07-07-97
_cell_angle_alpha 90.
_cell_angle_beta 113.141(13)
_cell_angle_gamma 90.
_cell_formula_units_Z 2.00
_cell_length_a 8.058(1)
_cell_length_b 8.3665(18)
_cell_length_c 8.9550(18)
_cell_measurement_reflns_used 25
_cell_measurement_temperature 294
_cell_measurement_theta_max 62
_cell_measurement_theta_min 41
_cell_volume 555.15(19)
_computing_cell_refinement 'CAD4-EXPRESS (Straver, 1992)'
_computing_data_collection 'CAD4-EXPRESS (Straver, 1992)'
_computing_data_reduction
;
MolEN (Fair, C. K., 1990)
;
_computing_molecular_graphics
;
 CAMERON (Watkin, Prout & Pearce,  1996)
;
_computing_publication_material
;
CRYSTALS Issue 10 (Watkin, Prout, Carruthers & Betteridge, 1996)
;
_computing_structure_refinement
;
CRYSTALS Issue 10 (Watkin, Prout, Carruthers & Betteridge, 1996)
;
_computing_structure_solution 'SHELXS86 (Sheldrick, 1986)'
_diffrn_ambient_temperature 294
_diffrn_measured_fraction_theta_max 1.000
_diffrn_measurement_method \w/2\q
_diffrn_radiation_type 'Cu K\a'
_diffrn_radiation_wavelength 1.54178
_diffrn_reflns_av_R_equivalents 0.02
_diffrn_reflns_limit_h_max 0
_diffrn_reflns_limit_h_min -10
_diffrn_reflns_limit_k_max 0
_diffrn_reflns_limit_k_min -10
_diffrn_reflns_limit_l_max 11
_diffrn_reflns_limit_l_min -10
_diffrn_reflns_number 1330
_diffrn_reflns_theta_max 78.00
_diffrn_reflns_theta_min 3.52
_diffrn_standards_decay_% 0.00
_diffrn_standards_interval_time 120
_diffrn_standards_number 3
_exptl_absorpt_coefficient_mu 0.70
_exptl_absorpt_correction_T_max 0.82
_exptl_absorpt_correction_T_min 0.75
_exptl_absorpt_correction_type psi-scan
_exptl_absorpt_process_details '\y scan,(North et al, 1968)'
_exptl_crystal_colour ' colorless '
_exptl_crystal_density_diffrn 1.31
_exptl_crystal_description ' prismatic '
_exptl_crystal_F_000 232.67
_exptl_crystal_size_max 0.58
_exptl_crystal_size_mid 0.36
_exptl_crystal_size_min 0.29
_refine_diff_density_max 0.19
_refine_diff_density_min -0.17
_refine_ls_abs_structure_details
;
Flack determination not conclusive.
Absolute configuration was established by reference to the known
fragment from the L-alanine residue used in the synthesis
;
_refine_ls_abs_structure_Flack 0.5(11)
_refine_ls_extinction_coef 49.0(30)
_refine_ls_extinction_method 'Larson 1970 Crystallographic Computing eq 22'
_refine_ls_goodness_of_fit_obs 1.0015
_refine_ls_hydrogen_treatment refall
_refine_ls_matrix_type full
_refine_ls_number_parameters 155
_refine_ls_number_reflns 1209
_refine_ls_R_factor_obs 0.0358
_refine_ls_shift/su_max 0.001013
_refine_ls_structure_factor_coef Fsqd
_refine_ls_weighting_details
;
 Chebychev polynomial with   3 parameters (Carruthers & Watkin, 1979)
 2.71 2.18 1.28
;
_refine_ls_weighting_scheme calc
_refine_ls_wR_factor_obs 0.0414
_reflns_limit_h_max 10
_reflns_limit_h_min 0
_reflns_limit_k_max 0
_reflns_limit_k_min -10
_reflns_limit_l_max 10
_reflns_limit_l_min -11
_reflns_number_observed 1209
_reflns_number_total 1244
_reflns_observed_criterion >1.96\s(I)
_cod_data_source_file ja9809408.cif
_cod_data_source_block Compound11a
_cod_depositor_comments
;
The following automatic conversions were performed:

'_atom_sites_solution_primary' value 'direct_Methods' was changed to
'direct'.

'_atom_sites_solution_hydrogens' value 'Geometric' was changed to
'geom'.

Automatic conversion script
Id: cif_fix_values 6452 2018-10-05 10:23:21Z andrius 
;
_cod_original_cell_volume 555.17
_cod_original_sg_symbol_H-M 'P 1 21 1 '
_cod_original_formula_sum ' C12 H14 O2 N2 '
_cod_database_code 4116744

loop_
_symmetry_equiv_pos_as_xyz
x,y,z
-x,y+1/2,-z

loop_
_atom_site_aniso_label
_atom_site_aniso_U_11
_atom_site_aniso_U_22
_atom_site_aniso_U_33
_atom_site_aniso_U_23
_atom_site_aniso_U_13
_atom_site_aniso_U_12
O1 0.0306(6) 0.0502(8) 0.0739(9) -0.0035(8) 0.0289(7) 0.0040(6)
O2 0.0318(7) 0.0595(9) 0.0514(7) -0.0016(7) 0.0257(6) -0.0019(6)
N1 0.0241(6) 0.0393(8) 0.0530(8) -0.0024(7) 0.0191(6) 0.0005(6)
N2 0.0298(7) 0.0403(9) 0.064(1) -0.0121(8) 0.0249(7) -0.0031(6)
C1 0.0456(11) 0.0453(11) 0.0868(16) -0.0062(12) 0.0372(11) -0.007(1)
C2 0.0255(8) 0.0488(11) 0.055(1) -0.0074(9) 0.0170(7) -0.0035(8)
C3 0.0228(7) 0.042(1) 0.0505(9) 0.0003(8) 0.0157(7) 0.0005(7)
C4 0.0275(8) 0.043(1) 0.0424(8) -0.0055(8) 0.0171(7) -0.0002(7)
C5 0.0247(7) 0.044(1) 0.0416(8) -0.0008(8) 0.0179(7) -0.0014(7)
C6 0.037(1) 0.0510(12) 0.0558(11) 0.009(1) 0.0184(9) 0.0028(9)
C7 0.0271(8) 0.043(1) 0.0398(8) -0.0001(8) 0.0145(6) -0.0014(7)
C8 0.0313(9) 0.0529(12) 0.052(1) -0.0031(9) 0.0114(8) -0.0061(9)
C9 0.0446(11) 0.0480(12) 0.0564(12) -0.006(1) 0.0106(9) -0.010(1)
C10 0.0578(13) 0.040(1) 0.0557(11) -0.0044(9) 0.021(1) 0.002(1)
C11 0.042(1) 0.042(1) 0.0555(11) 0.0018(9) 0.0219(9) 0.0039(9)
C12 0.0295(8) 0.0400(9) 0.0405(8) 0.0038(7) 0.0157(7) 0.0012(7)

loop_
_atom_site_label
_atom_site_fract_x
_atom_site_fract_y
_atom_site_fract_z
_atom_site_U_iso_or_equiv
_atom_site_occupancy
_atom_site_thermal_displace_type
O1 0.08827(18) 0.8142(2) 0.2205(2) 0.0490 1.0000 Uani
O2 0.72462(19) 0.7338(2) 0.08623(18) 0.0447 1.0000 Uani
N1 0.3414(2) 0.8106(2) 0.1611(2) 0.0376 1.0000 Uani
N2 0.3674(2) 0.5445(2) 0.1306(2) 0.0426 1.0000 Uani
C1 0.1060(3) 0.4563(3) 0.1903(3) 0.0558 1.0000 Uani
C2 0.1778(2) 0.5769(3) 0.1050(3) 0.0425 1.0000 Uani
C3 0.1911(2) 0.7454(3) 0.1700(2) 0.0382 1.0000 Uani
C4 0.4387(2) 0.6947(3) 0.1029(2) 0.0366 1.0000 Uani
C5 0.6415(2) 0.7349(2) 0.2012(2) 0.0353 1.0000 Uani
C6 0.7336(3) 0.6194(3) 0.3393(3) 0.0479 1.0000 Uani
C7 0.6299(2) 0.9021(2) 0.2621(2) 0.0361 1.0000 Uani
C8 0.7646(3) 1.0129(3) 0.3356(3) 0.0468 1.0000 Uani
C9 0.7213(3) 1.1571(3) 0.3884(3) 0.0525 1.0000 Uani
C10 0.5447(3) 1.1897(3) 0.3685(3) 0.0517 1.0000 Uani
C11 0.4070(3) 1.0804(3) 0.2935(3) 0.0453 1.0000 Uani
C12 0.4522(2) 0.9389(2) 0.2412(2) 0.0360 1.0000 Uani
H1 0.364(4) 0.463(5) 0.062(4) 0.067(9) 1.0000 Uiso
H2 0.819(5) 0.749(5) 0.144(4) 0.079(12) 1.0000 Uiso
H11 -0.0157 0.4814 0.1710 0.0732 1.0000 Uiso
H12 0.1117 0.3525 0.1498 0.0732 1.0000 Uiso
H13 0.1770 0.4594 0.3037 0.0732 1.0000 Uiso
H21 0.0938 0.5683 -0.0044 0.0530 1.0000 Uiso
H41 0.4258 0.6943 -0.0073 0.0479 1.0000 Uiso
H61 0.6758 0.6231 0.4134 0.0613 1.0000 Uiso
H62 0.7259 0.5143 0.2971 0.0613 1.0000 Uiso
H63 0.8568 0.6486 0.3937 0.0613 1.0000 Uiso
H81 0.8855 0.9909 0.3498 0.0571 1.0000 Uiso
H91 0.8131 1.2341 0.4385 0.0642 1.0000 Uiso
H101 0.5177 1.2883 0.4067 0.0658 1.0000 Uiso
H111 0.2861 1.1028 0.2790 0.0595 1.0000 Uiso

loop_
_atom_type_symbol
_atom_type_scat_dispersion_real
_atom_type_scat_dispersion_imag
_atom_type_scat_Cromer_Mann_a1
_atom_type_scat_Cromer_Mann_b1
_atom_type_scat_Cromer_Mann_a2
_atom_type_scat_Cromer_Mann_b2
_atom_type_scat_Cromer_Mann_a3
_atom_type_scat_Cromer_Mann_b3
_atom_type_scat_Cromer_Mann_a4
_atom_type_scat_Cromer_Mann_b4
_atom_type_scat_Cromer_Mann_c
_atom_type_scat_source
'O   ' 0.0470 0.0320 3.0485 13.2771 2.2868 5.7011 1.5463 0.3239 0.8670 32.9089 0.2508 International_Tables_Vol_IV_Table_2.2B
'N   ' 0.0290 0.0180 12.2126 0.0057 3.1322 9.8933 2.0125 28.9975 1.1663 0.5826 -11.5290 International_Tables_Vol_IV_Table_2.2B
'C   ' 0.0170 0.0090 2.3100 20.8439 1.0200 10.2075 1.5886 0.5687 0.8650 51.6512 0.2156 International_Tables_Vol_IV_Table_2.2B
'H   ' 0.0000 0.0000 0.4930 10.5109 0.3229 26.1257 0.1402 3.1424 0.0408 57.7997 0.0030 International_Tables_Vol_IV_Table_2.2B

loop_
_geom_angle_atom_site_label_1
_geom_angle_atom_site_label_2
_geom_angle_atom_site_label_3
_geom_angle
_geom_angle_publ_flag
C5 O2 H2 98.0(27) no
C3 N1 C4 111.67(16) yes
C3 N1 C12 132.94(16) yes
C4 N1 C12 111.51(14) yes
C2 N2 C4 105.68(16) yes
C2 N2 H1 106.0(20) no
C4 N2 H1 116.8(21) no
C2 C1 H11 109.4 no
C2 C1 H12 109.4 no
H11 C1 H12 109.5 no
C2 C1 H13 109.4 no
H11 C1 H13 109.4 no
H12 C1 H13 109.5 no
N2 C2 C1 112.13(19) yes
N2 C2 C3 101.48(15) yes
C1 C2 C3 114.29(18) yes
N2 C2 H21 114.82 no
C1 C2 H21 102.18 no
C3 C2 H21 112.5 no
O1 C3 N1 125.3(2) yes
O1 C3 C2 128.35(18) yes
N1 C3 C2 106.35(16) yes
N1 C4 N2 102.14(14) yes
N1 C4 C5 104.22(15) yes
N2 C4 C5 119.38(17) yes
N1 C4 H41 121.0 no
N2 C4 H41 106.6 no
C5 C4 H41 104.4 no
O2 C5 C4 105.98(14) yes
O2 C5 C6 111.43(16) yes
C4 C5 C6 113.12(16) yes
O2 C5 C7 112.10(15) yes
C4 C5 C7 101.70(15) yes
C6 C5 C7 112.00(16) yes
C5 C6 H61 109.4 no
C5 C6 H62 109.4 no
H61 C6 H62 109.5 no
C5 C6 H63 109.4 no
H61 C6 H63 109.5 no
H62 C6 H63 109.5 no
C5 C7 C8 129.95(17) yes
C5 C7 C12 110.96(16) yes
C8 C7 C12 119.05(19) yes
C7 C8 C9 119.3(2) yes
C7 C8 H81 120.4 no
C9 C8 H81 120.3 no
C8 C9 C10 120.6(2) yes
C8 C9 H91 119.7 no
C10 C9 H91 119.7 no
C9 C10 C11 121.0(2) yes
C9 C10 H101 119.5 no
C11 C10 H101 119.5 no
C10 C11 C12 117.6(2) yes
C10 C11 H111 121.1 no
C12 C11 H111 121.2 no
N1 C12 C7 108.18(16) yes
N1 C12 C11 129.37(18) yes
C7 C12 C11 122.44(19) yes

loop_
_geom_bond_atom_site_label_1
_geom_bond_atom_site_label_2
_geom_bond_distance
_geom_bond_publ_flag
O1 C3 1.232(2) yes
O2 C5 1.432(2) yes
O2 H2 0.74(4) no
N1 C3 1.358(2) yes
N1 C4 1.465(2) yes
N1 C12 1.400(3) yes
N2 C2 1.478(2) yes
N2 C4 1.443(3) yes
N2 H1 0.91(4) no
C1 C2 1.511(3) yes
C1 H11 0.95 no
C1 H12 0.95 no
C1 H13 0.95 no
C2 C3 1.513(3) yes
C2 H21 0.95 no
C4 C5 1.558(2) yes
C4 H41 0.95 no
C5 C6 1.514(3) yes
C5 C7 1.518(3) yes
C6 H61 0.95 no
C6 H62 0.95 no
C6 H63 0.95 no
C7 C8 1.382(3) yes
C7 C12 1.404(2) yes
C8 C9 1.389(4) yes
C8 H81 0.95 no
C9 C10 1.389(3) yes
C9 H91 0.95 no
C10 C11 1.390(3) yes
C10 H101 0.95 no
C11 C12 1.374(3) yes
C11 H111 0.95 no
